data_7222371
loop_
_publ_author_name
'Feng, Fu'
'Song, Nan-Nan'
'Hu, Wei-Bing'
'Tu, Hai-Yang'
'Meng, Xiang-Gao'
'Zhang, Ai-Dong'

_publ_section_title
;
 pH-Dependent supramolecular self-assemblies of copper(ii)
 (fluorene-9,9-diyl)dipropanoic acid complexes
;
_journal_issue 43
_journal_name_full CrystEngComm
_journal_page_first 8216
_journal_paper_doi 10.1039/C5CE01487E
_journal_volume 17
_journal_year 2015
_chemical_formula_moiety 'C19 H20 Cu O6, C2 H6 O, 2(H2 O)'
_chemical_formula_sum 'C21 H30 Cu O9'
_chemical_formula_weight 489.99
_chemical_name_systematic
; 
 ? 
;
_space_group_IT_number 61
_symmetry_cell_setting orthorhombic
_symmetry_space_group_name_Hall '-P 2ac 2ab'
_symmetry_space_group_name_H-M 'P b c a'
_atom_sites_solution_hydrogens geom
_atom_sites_solution_primary direct
_atom_sites_solution_secondary difmap
_audit_creation_method SHELXL-97
_audit_update_record
;
2015-07-24 deposited with the CCDC.
2015-09-29 downloaded from the CCDC.
;
_cell_angle_alpha 90.00
_cell_angle_beta 90.00
_cell_angle_gamma 90.00
_cell_formula_units_Z 8
_cell_length_a 10.6479(12)
_cell_length_b 12.8941(15)
_cell_length_c 32.484(4)
_cell_measurement_reflns_used 9575
_cell_measurement_temperature 100(2)
_cell_measurement_theta_max 31.86
_cell_measurement_theta_min 2.29
_cell_volume 4459.9(9)
_computing_cell_refinement 'Bruker SAINT'
_computing_data_collection 'Bruker APEX2'
_computing_data_reduction 'Bruker SAINT'
_computing_molecular_graphics 'Bruker SHELXTL'
_computing_publication_material 'Bruker SHELXTL'
_computing_structure_refinement 'SHELXL-97 (Sheldrick, 2008)'
_computing_structure_solution 'SHELXS-97 (Sheldrick, 2008)'
_diffrn_ambient_temperature 100(2)
_diffrn_measured_fraction_theta_full 0.990
_diffrn_measured_fraction_theta_max 0.990
_diffrn_measurement_device_type 'Bruker APEX-II CCD'
_diffrn_measurement_method '\f and \w scans'
_diffrn_radiation_monochromator graphite
_diffrn_radiation_source 'fine-focus sealed tube'
_diffrn_radiation_type MoK\a
_diffrn_radiation_wavelength 0.71073
_diffrn_reflns_av_R_equivalents 0.0270
_diffrn_reflns_av_sigmaI/netI 0.0165
_diffrn_reflns_limit_h_max 13
_diffrn_reflns_limit_h_min -13
_diffrn_reflns_limit_k_max 15
_diffrn_reflns_limit_k_min -15
_diffrn_reflns_limit_l_max 40
_diffrn_reflns_limit_l_min -40
_diffrn_reflns_number 31287
_diffrn_reflns_theta_full 26.00
_diffrn_reflns_theta_max 26.00
_diffrn_reflns_theta_min 2.29
_exptl_absorpt_coefficient_mu 1.028
_exptl_absorpt_correction_T_max 0.8207
_exptl_absorpt_correction_T_min 0.8207
_exptl_absorpt_correction_type multi-scan
_exptl_absorpt_process_details 'SADABS, (Sheldrick,2008)'
_exptl_crystal_colour colorless
_exptl_crystal_density_diffrn 1.460
_exptl_crystal_density_method 'not measured'
_exptl_crystal_description block
_exptl_crystal_F_000 2056
_exptl_crystal_size_max 0.20
_exptl_crystal_size_mid 0.20
_exptl_crystal_size_min 0.20
_refine_diff_density_max 1.179
_refine_diff_density_min -1.214
_refine_diff_density_rms 0.121
_refine_ls_extinction_method none
_refine_ls_goodness_of_fit_ref 1.183
_refine_ls_hydrogen_treatment mixed
_refine_ls_matrix_type full
_refine_ls_number_parameters 303
_refine_ls_number_reflns 4332
_refine_ls_number_restraints 19
_refine_ls_restrained_S_all 1.214
_refine_ls_R_factor_all 0.0819
_refine_ls_R_factor_gt 0.0806
_refine_ls_shift/su_max 0.001
_refine_ls_shift/su_mean 0.000
_refine_ls_structure_factor_coef Fsqd
_refine_ls_weighting_details 'calc w=1/[\s^2^(Fo^2^)+(0.0283P)^2^+40.0648P] where P=(Fo^2^+2Fc^2^)/3'
_refine_ls_weighting_scheme calc
_refine_ls_wR_factor_gt 0.1713
_refine_ls_wR_factor_ref 0.1719
_reflns_number_gt 4224
_reflns_number_total 4332
_reflns_threshold_expression >2sigma(I)
_cod_data_source_file c5ce01487e2.cif
_cod_data_source_block 2
_cod_depositor_comments
;
The following automatic conversions were performed:

'_symmetry_cell_setting' value 'Orthorhombic' changed to
'orthorhombic' according to
/usr/data/users/saulius/crontab/automatic-downloads/rss-feeds/RSC/lib/dictionaries/cif_core.dic
dictionary named 'cif_core.dic' version 2.4.2 from 2011-04-26.

Automatic conversion script
Id: cif_fix_values 3271 2015-04-21 07:52:19Z andrius 

 Adding full bibliography for 7222369--7222373.cif.
;
_cod_database_code 7222371

loop_
_symmetry_equiv_pos_as_xyz
'x, y, z'
'-x+1/2, -y, z+1/2'
'-x, y+1/2, -z+1/2'
'x+1/2, -y+1/2, -z'
'-x, -y, -z'
'x-1/2, y, -z-1/2'
'x, -y-1/2, z-1/2'
'-x-1/2, y-1/2, z'

loop_
_atom_site_label
_atom_site_type_symbol
_atom_site_fract_x
_atom_site_fract_y
_atom_site_fract_z
_atom_site_U_iso_or_equiv
_atom_site_adp_type
_atom_site_occupancy
_atom_site_symmetry_multiplicity
_atom_site_calc_flag
_atom_site_refinement_flags
_atom_site_disorder_assembly
_atom_site_disorder_group
Cu1 Cu 0.38657(7) 0.41679(5) 0.018114(18) 0.0245(2) Uani 1 1 d . . .
C1 C 0.0208(4) 0.1616(3) 0.15096(13) 0.0102(9) Uani 1 1 d . . .
C2 C 0.1273(4) 0.1155(3) 0.17631(13) 0.0106(9) Uani 1 1 d . . .
C3 C 0.2088(4) 0.0353(4) 0.16635(14) 0.0129(9) Uani 1 1 d . . .
H3 H 0.1983 -0.0026 0.1415 0.015 Uiso 1 1 calc R . .
C4 C 0.3063(5) 0.0114(4) 0.19344(14) 0.0147(9) Uani 1 1 d . . .
H4 H 0.3624 -0.0436 0.1871 0.018 Uiso 1 1 calc R . .
C5 C 0.3219(4) 0.0677(4) 0.22976(14) 0.0154(10) Uani 1 1 d . . .
H5 H 0.3900 0.0516 0.2475 0.019 Uiso 1 1 calc R . .
C6 C 0.2400(4) 0.1465(3) 0.24031(13) 0.0124(9) Uani 1 1 d . . .
H6 H 0.2504 0.1840 0.2653 0.015 Uiso 1 1 calc R . .
C7 C 0.1420(4) 0.1697(3) 0.21352(13) 0.0106(9) Uani 1 1 d . . .
C8 C 0.0459(4) 0.2512(4) 0.21558(13) 0.0114(9) Uani 1 1 d . . .
C9 C 0.0182(5) 0.3230(4) 0.24623(14) 0.0147(9) Uani 1 1 d . . .
H9 H 0.0643 0.3239 0.2713 0.018 Uiso 1 1 calc R . .
C10 C -0.0786(5) 0.3935(4) 0.23946(15) 0.0166(10) Uani 1 1 d . . .
H10 H -0.0995 0.4424 0.2602 0.020 Uiso 1 1 calc R . .
C11 C -0.1446(4) 0.3932(4) 0.20283(15) 0.0162(10) Uani 1 1 d . . .
H11 H -0.2089 0.4432 0.1985 0.019 Uiso 1 1 calc R . .
C12 C -0.1184(5) 0.3206(4) 0.17210(14) 0.0158(10) Uani 1 1 d . . .
H12 H -0.1648 0.3199 0.1471 0.019 Uiso 1 1 calc R . .
C13 C -0.0229(4) 0.2493(4) 0.17899(13) 0.0115(9) Uani 1 1 d . . .
C14 C 0.0706(4) 0.2018(4) 0.10920(13) 0.0124(9) Uani 1 1 d . . .
H14A H 0.1028 0.1421 0.0932 0.015 Uiso 1 1 calc R . .
H14B H -0.0003 0.2321 0.0936 0.015 Uiso 1 1 calc R . .
C15 C 0.1740(5) 0.2825(4) 0.11248(14) 0.0158(10) Uani 1 1 d . . .
H15A H 0.1374 0.3479 0.1230 0.019 Uiso 1 1 calc R . .
H15B H 0.2369 0.2584 0.1328 0.019 Uiso 1 1 calc R . .
C16 C 0.2397(5) 0.3044(4) 0.07209(15) 0.0204(11) Uani 1 1 d . . .
C17 C -0.0903(4) 0.0838(4) 0.14502(13) 0.0126(9) Uani 1 1 d . . .
H17A H -0.0994 0.0429 0.1706 0.015 Uiso 1 1 calc R . .
H17B H -0.1685 0.1244 0.1414 0.015 Uiso 1 1 calc R . .
C18 C -0.0793(5) 0.0083(4) 0.10898(13) 0.0146(9) Uani 1 1 d . . .
H18A H 0.0081 -0.0175 0.1075 0.018 Uiso 1 1 calc R . .
H18B H -0.1347 -0.0520 0.1142 0.018 Uiso 1 1 calc R . .
C19 C -0.1139(5) 0.0560(4) 0.06806(14) 0.0159(10) Uani 1 1 d . . .
C20 C 0.0049(8) 0.1178(10) 0.3801(3) 0.083(4) Uani 1 1 d . . .
H20A H -0.0861 0.1025 0.3813 0.099 Uiso 1 1 calc R . .
H20B H 0.0463 0.0590 0.3659 0.099 Uiso 1 1 calc R . .
C21 C 0.0239(9) 0.2126(9) 0.3553(4) 0.087(4) Uani 1 1 d . . .
H21A H 0.0027 0.2737 0.3719 0.131 Uiso 1 1 calc R . .
H21B H -0.0303 0.2103 0.3309 0.131 Uiso 1 1 calc R . .
H21C H 0.1119 0.2169 0.3466 0.131 Uiso 1 1 calc R . .
O1 O 0.3209(4) 0.3765(3) 0.07262(11) 0.0269(9) Uani 1 1 d . . .
O2 O 0.2145(4) 0.2515(3) 0.04080(11) 0.0321(10) Uani 1 1 d . . .
O3 O -0.0489(4) 0.0315(3) 0.03652(10) 0.0218(8) Uani 1 1 d . . .
O4 O -0.2057(4) 0.1158(3) 0.06529(11) 0.0258(9) Uani 1 1 d . . .
O7 O 0.4970(8) 0.2949(5) 0.01605(19) 0.083(2) Uani 1 1 d D . .
H7B H 0.549(9) 0.276(8) -0.001(3) 0.125 Uiso 1 1 d D . .
H7A H 0.492(11) 0.253(7) 0.035(2) 0.125 Uiso 1 1 d D . .
O6 O 0.2550(6) 0.5263(4) 0.01745(14) 0.0500(13) Uani 1 1 d D . .
H6A H 0.237(9) 0.553(5) -0.0048(12) 0.075 Uiso 1 1 d D . .
H6B H 0.273(9) 0.571(4) 0.0344(17) 0.075 Uiso 1 1 d D . .
O5 O 0.0509(6) 0.1235(6) 0.4201(2) 0.091(3) Uani 1 1 d . . .
H5A H 0.1264 0.1206 0.4249 0.136 Uiso 1 1 d R . .
O8 O -0.0035(7) 0.4537(7) 0.0400(2) 0.094(2) Uani 1 1 d D . .
H8A H 0.0732 0.4618 0.0364 0.141 Uiso 1 1 d RD . .
H8B H -0.0296 0.5034 0.0599 0.141 Uiso 1 1 d RD . .
O9 O 0.7827(9) 0.3389(7) 0.0628(4) 0.051(3) Uani 0.61(2) 1 d PD A 1
H9A H 0.7822 0.2812 0.0735 0.077 Uiso 0.61(2) 1 d PRD A 1
H9B H 0.8550 0.3593 0.0594 0.077 Uiso 0.61(2) 1 d PRD A 1
O9' O 0.8069(16) 0.3110(11) 0.0374(6) 0.052(5) Uani 0.39(2) 1 d PD A 2
H9C H 0.7801 0.2930 0.0148 0.078 Uiso 0.39(2) 1 d PRD A 2
H9D H 0.8653 0.3532 0.0345 0.078 Uiso 0.39(2) 1 d PRD A 2

loop_
_atom_site_aniso_label
_atom_site_aniso_U_11
_atom_site_aniso_U_22
_atom_site_aniso_U_33
_atom_site_aniso_U_23
_atom_site_aniso_U_13
_atom_site_aniso_U_12
Cu1 0.0395(4) 0.0251(4) 0.0091(3) -0.0028(2) 0.0068(3) -0.0187(3)
C1 0.013(2) 0.011(2) 0.0069(19) 0.0011(16) 0.0021(17) -0.0016(17)
C2 0.013(2) 0.010(2) 0.0084(19) 0.0006(16) 0.0040(17) -0.0038(17)
C3 0.016(2) 0.012(2) 0.011(2) -0.0019(17) 0.0027(17) -0.0007(18)
C4 0.015(2) 0.012(2) 0.018(2) 0.0019(18) 0.0031(18) 0.0003(18)
C5 0.012(2) 0.017(2) 0.018(2) 0.0034(19) -0.0045(18) -0.0014(19)
C6 0.015(2) 0.011(2) 0.011(2) 0.0008(16) 0.0002(18) -0.0037(18)
C7 0.011(2) 0.011(2) 0.010(2) 0.0002(16) 0.0023(17) -0.0039(17)
C8 0.011(2) 0.012(2) 0.011(2) 0.0019(17) 0.0018(17) -0.0001(18)
C9 0.019(2) 0.013(2) 0.012(2) -0.0018(18) 0.0026(19) -0.0036(19)
C10 0.018(2) 0.013(2) 0.019(2) -0.0049(18) 0.0077(19) -0.0007(19)
C11 0.008(2) 0.017(2) 0.024(2) -0.0010(19) 0.0042(18) 0.0047(18)
C12 0.012(2) 0.020(2) 0.015(2) -0.0007(19) 0.0020(18) 0.0012(19)
C13 0.012(2) 0.013(2) 0.010(2) 0.0010(17) 0.0052(17) -0.0035(18)
C14 0.017(2) 0.015(2) 0.0052(19) 0.0006(17) 0.0025(17) 0.0012(18)
C15 0.021(3) 0.017(2) 0.009(2) 0.0011(18) 0.0033(19) -0.005(2)
C16 0.024(3) 0.022(3) 0.015(2) 0.0027(19) 0.003(2) -0.008(2)
C17 0.010(2) 0.019(2) 0.009(2) 0.0004(18) 0.0021(17) -0.0046(18)
C18 0.018(2) 0.015(2) 0.011(2) 0.0006(18) 0.0000(18) -0.0022(19)
C19 0.023(2) 0.018(2) 0.007(2) -0.0003(17) -0.0042(18) 0.006(2)
C20 0.033(4) 0.144(11) 0.072(6) -0.057(7) -0.030(4) 0.013(6)
C21 0.042(5) 0.076(7) 0.143(11) -0.034(7) -0.012(6) -0.005(5)
O1 0.031(2) 0.035(2) 0.0139(17) -0.0008(16) 0.0052(16) -0.0214(18)
O2 0.043(3) 0.042(2) 0.0118(17) -0.0031(16) 0.0056(16) -0.026(2)
O3 0.032(2) 0.0262(19) 0.0076(15) -0.0004(14) -0.0022(14) 0.0131(17)
O4 0.0216(19) 0.040(2) 0.0162(17) -0.0018(16) -0.0026(15) 0.0121(17)
O7 0.144(7) 0.048(3) 0.057(4) 0.015(3) 0.062(4) 0.019(4)
O6 0.064(3) 0.057(3) 0.029(2) -0.002(2) 0.009(3) -0.015(3)
O5 0.054(4) 0.112(6) 0.106(5) -0.062(5) -0.042(4) 0.030(4)
O8 0.062(4) 0.121(7) 0.100(6) -0.013(5) 0.003(4) 0.008(4)
O9 0.075(7) 0.037(5) 0.041(7) -0.002(5) -0.007(5) 0.023(4)
O9' 0.076(10) 0.043(8) 0.037(10) -0.011(7) -0.019(8) 0.012(7)

loop_
_atom_type_symbol
_atom_type_description
_atom_type_scat_dispersion_real
_atom_type_scat_dispersion_imag
_atom_type_scat_source
C C 0.0033 0.0016 'International Tables Vol C Tables 4.2.6.8 and 6.1.1.4'
H H 0.0000 0.0000 'International Tables Vol C Tables 4.2.6.8 and 6.1.1.4'
O O 0.0106 0.0060 'International Tables Vol C Tables 4.2.6.8 and 6.1.1.4'
Cu Cu 0.3201 1.2651 'International Tables Vol C Tables 4.2.6.8 and 6.1.1.4'

loop_
_geom_angle_atom_site_label_1
_geom_angle_atom_site_label_2
_geom_angle_atom_site_label_3
_geom_angle
_geom_angle_site_symmetry_1
_geom_angle_site_symmetry_3
O7 Cu1 O1 91.8(2) . .
O7 Cu1 O6 171.6(3) . .
O1 Cu1 O6 86.98(19) . .
O7 Cu1 O3 91.75(19) . 4
O1 Cu1 O3 175.95(17) . 4
O6 Cu1 O3 89.75(18) . 4
O7 Cu1 O3 94.1(3) . 8_665
O1 Cu1 O3 101.41(13) . 8_665
O6 Cu1 O3 94.23(19) . 8_665
O3 Cu1 O3 76.44(14) 4 8_665
C2 C1 C13 101.2(3) . .
C2 C1 C14 110.5(4) . .
C13 C1 C14 112.3(4) . .
C2 C1 C17 112.4(4) . .
C13 C1 C17 108.6(4) . .
C14 C1 C17 111.5(3) . .
C3 C2 C7 120.1(4) . .
C3 C2 C1 129.1(4) . .
C7 C2 C1 110.7(4) . .
C2 C3 C4 118.9(4) . .
C2 C3 H3 120.6 . .
C4 C3 H3 120.6 . .
C5 C4 C3 120.5(4) . .
C5 C4 H4 119.8 . .
C3 C4 H4 119.8 . .
C6 C5 C4 121.1(4) . .
C6 C5 H5 119.4 . .
C4 C5 H5 119.4 . .
C5 C6 C7 118.4(4) . .
C5 C6 H6 120.8 . .
C7 C6 H6 120.8 . .
C6 C7 C2 121.0(4) . .
C6 C7 C8 130.4(4) . .
C2 C7 C8 108.6(4) . .
C9 C8 C13 120.6(4) . .
C9 C8 C7 131.1(4) . .
C13 C8 C7 108.3(4) . .
C10 C9 C8 118.6(4) . .
C10 C9 H9 120.7 . .
C8 C9 H9 120.7 . .
C11 C10 C9 120.7(4) . .
C11 C10 H10 119.6 . .
C9 C10 H10 119.6 . .
C10 C11 C12 121.0(4) . .
C10 C11 H11 119.5 . .
C12 C11 H11 119.5 . .
C13 C12 C11 118.3(4) . .
C13 C12 H12 120.8 . .
C11 C12 H12 120.8 . .
C12 C13 C8 120.6(4) . .
C12 C13 C1 128.2(4) . .
C8 C13 C1 111.2(4) . .
C15 C14 C1 114.7(4) . .
C15 C14 H14A 108.6 . .
C1 C14 H14A 108.6 . .
C15 C14 H14B 108.6 . .
C1 C14 H14B 108.6 . .
H14A C14 H14B 107.6 . .
C16 C15 C14 113.7(4) . .
C16 C15 H15A 108.8 . .
C14 C15 H15A 108.8 . .
C16 C15 H15B 108.8 . .
C14 C15 H15B 108.8 . .
H15A C15 H15B 107.7 . .
O2 C16 O1 123.7(5) . .
O2 C16 C15 120.2(4) . .
O1 C16 C15 116.1(4) . .
C18 C17 C1 116.4(4) . .
C18 C17 H17A 108.2 . .
C1 C17 H17A 108.2 . .
C18 C17 H17B 108.2 . .
C1 C17 H17B 108.2 . .
H17A C17 H17B 107.3 . .
C19 C18 C17 113.4(4) . .
C19 C18 H18A 108.9 . .
C17 C18 H18A 108.9 . .
C19 C18 H18B 108.9 . .
C17 C18 H18B 108.9 . .
H18A C18 H18B 107.7 . .
O4 C19 O3 121.3(4) . .
O4 C19 C18 120.4(4) . .
O3 C19 C18 118.3(4) . .
O5 C20 C21 114.6(9) . .
O5 C20 H20A 108.6 . .
C21 C20 H20A 108.6 . .
O5 C20 H20B 108.6 . .
C21 C20 H20B 108.6 . .
H20A C20 H20B 107.6 . .
C20 C21 H21A 109.5 . .
C20 C21 H21B 109.5 . .
H21A C21 H21B 109.5 . .
C20 C21 H21C 109.5 . .
H21A C21 H21C 109.5 . .
H21B C21 H21C 109.5 . .
C16 O1 Cu1 114.9(3) . .
C19 O3 Cu1 116.1(3) . 4_455
C19 O3 Cu1 139.3(3) . 8_655
Cu1 O3 Cu1 103.56(14) 4_455 8_655
Cu1 O7 H7B 132(7) . .
Cu1 O7 H7A 117(7) . .
H7B O7 H7A 111(2) . .
Cu1 O6 H6A 118(7) . .
Cu1 O6 H6B 109(6) . .
H6A O6 H6B 110.1(19) . .
C20 O5 H5A 121.5 . .
H8A O8 H8B 107.2 . .
H9A O9 H9B 110.7 . .
H9A O9 H9D 115.9 . .
H9A O9' H9B 70.0 . .
H9A O9' H9C 132.3 . .
H9B O9' H9C 157.2 . .
H9A O9' H9D 117.3 . .
H9C O9' H9D 110.2 . .

loop_
_geom_bond_atom_site_label_1
_geom_bond_atom_site_label_2
_geom_bond_distance
_geom_bond_site_symmetry_2
Cu1 O7 1.964(6) .
Cu1 O1 1.973(3) .
Cu1 O6 1.989(6) .
Cu1 O3 2.016(3) 4
Cu1 O3 2.352(4) 8_665
C1 C2 1.522(6) .
C1 C13 1.525(6) .
C1 C14 1.546(6) .
C1 C17 1.563(6) .
C2 C3 1.387(6) .
C2 C7 1.405(6) .
C3 C4 1.396(7) .
C3 H3 0.9500 .
C4 C5 1.395(7) .
C4 H4 0.9500 .
C5 C6 1.383(7) .
C5 H5 0.9500 .
C6 C7 1.392(6) .
C6 H6 0.9500 .
C7 C8 1.468(6) .
C8 C9 1.391(6) .
C8 C13 1.397(6) .
C9 C10 1.391(7) .
C9 H9 0.9500 .
C10 C11 1.382(7) .
C10 H10 0.9500 .
C11 C12 1.397(7) .
C11 H11 0.9500 .
C12 C13 1.389(7) .
C12 H12 0.9500 .
C14 C15 1.518(6) .
C14 H14A 0.9900 .
C14 H14B 0.9900 .
C15 C16 1.514(6) .
C15 H15A 0.9900 .
C15 H15B 0.9900 .
C16 O2 1.253(6) .
C16 O1 1.270(6) .
C17 C18 1.527(6) .
C17 H17A 0.9900 .
C17 H17B 0.9900 .
C18 C19 1.510(6) .
C18 H18A 0.9900 .
C18 H18B 0.9900 .
C19 O4 1.249(6) .
C19 O3 1.276(6) .
C20 O5 1.391(10) .
C20 C21 1.478(15) .
C20 H20A 0.9900 .
C20 H20B 0.9900 .
C21 H21A 0.9800 .
C21 H21B 0.9800 .
C21 H21C 0.9800 .
O3 Cu1 2.017(3) 4_455
O3 Cu1 2.352(4) 8_655
O7 H7B 0.821(11) .
O7 H7A 0.822(11) .
O6 H6A 0.823(11) .
O6 H6B 0.825(11) .
O5 H5A 0.8200 .
O8 H8A 0.8318 .
O8 H8B 0.9507 .
O9 H9A 0.8208 .
O9 H9B 0.8215 .
O9 H9D 1.2849 .
O9' H9A 1.2626 .
O9' H9B 1.0785 .
O9' H9C 0.8200 .
O9' H9D 0.8314 .

loop_
_geom_hbond_atom_site_label_D
_geom_hbond_atom_site_label_H
_geom_hbond_atom_site_label_A
_geom_hbond_distance_DH
_geom_hbond_distance_HA
_geom_hbond_distance_DA
_geom_hbond_angle_DHA
_geom_hbond_site_symmetry_A
O9' H9D O8 0.83 1.91 2.732(17) 168.2 1_655
O9' H9C O2 0.82 2.02 2.840(18) 179.9 4
O9 H9B O8 0.82 2.04 2.815(13) 157.9 1_655
O9 H9A O4 0.82 2.15 2.880(10) 147.6 1_655
O8 H8B O5 0.95 1.70 2.595(12) 156.3 3
O8 H8A O6 0.83 2.20 2.999(10) 162.3 .
O5 H5A O4 0.82 1.82 2.636(7) 178.7 6_656
O6 H6B O2 0.825(11) 2.33(5) 3.019(7) 141(6) 8_665
O6 H6A O9 0.823(11) 2.35(3) 3.159(11) 166(8) 5_665
O6 H6A O9' 0.823(11) 2.10(4) 2.829(14) 148(7) 5_665
O7 H7A O5 0.822(11) 2.30(4) 3.085(9) 159(10) 6_656
O7 H7B O2 0.821(11) 2.21(3) 3.022(7) 169(13) 4

loop_
_geom_torsion_atom_site_label_1
_geom_torsion_atom_site_label_2
_geom_torsion_atom_site_label_3
_geom_torsion_atom_site_label_4
_geom_torsion
_geom_torsion_site_symmetry_4
C13 C1 C2 C3 -176.7(4) .
C14 C1 C2 C3 -57.6(6) .
C17 C1 C2 C3 67.6(6) .
C13 C1 C2 C7 -0.1(5) .
C14 C1 C2 C7 119.1(4) .
C17 C1 C2 C7 -115.7(4) .
C7 C2 C3 C4 -1.3(7) .
C1 C2 C3 C4 175.1(4) .
C2 C3 C4 C5 -0.4(7) .
C3 C4 C5 C6 1.6(7) .
C4 C5 C6 C7 -0.8(7) .
C5 C6 C7 C2 -0.9(7) .
C5 C6 C7 C8 -176.6(4) .
C3 C2 C7 C6 2.1(7) .
C1 C2 C7 C6 -175.0(4) .
C3 C2 C7 C8 178.6(4) .
C1 C2 C7 C8 1.6(5) .
C6 C7 C8 C9 -6.2(8) .
C2 C7 C8 C9 177.7(5) .
C6 C7 C8 C13 173.5(5) .
C2 C7 C8 C13 -2.6(5) .
C13 C8 C9 C10 -0.7(7) .
C7 C8 C9 C10 179.0(4) .
C8 C9 C10 C11 -0.9(7) .
C9 C10 C11 C12 1.7(7) .
C10 C11 C12 C13 -0.9(7) .
C11 C12 C13 C8 -0.7(7) .
C11 C12 C13 C1 178.3(4) .
C9 C8 C13 C12 1.5(7) .
C7 C8 C13 C12 -178.3(4) .
C9 C8 C13 C1 -177.6(4) .
C7 C8 C13 C1 2.6(5) .
C2 C1 C13 C12 179.3(4) .
C14 C1 C13 C12 61.5(6) .
C17 C1 C13 C12 -62.3(6) .
C2 C1 C13 C8 -1.6(5) .
C14 C1 C13 C8 -119.4(4) .
C17 C1 C13 C8 116.8(4) .
C2 C1 C14 C15 -57.6(5) .
C13 C1 C14 C15 54.6(5) .
C17 C1 C14 C15 176.7(4) .
C1 C14 C15 C16 168.0(4) .
C14 C15 C16 O2 -6.0(7) .
C14 C15 C16 O1 175.3(5) .
C2 C1 C17 C18 -85.8(5) .
C13 C1 C17 C18 163.2(4) .
C14 C1 C17 C18 38.9(5) .
C1 C17 C18 C19 -79.9(5) .
C17 C18 C19 O4 -40.8(7) .
C17 C18 C19 O3 140.8(5) .
O2 C16 O1 Cu1 9.8(8) .
C15 C16 O1 Cu1 -171.4(4) .
O7 Cu1 O1 C16 -77.8(5) .
O6 Cu1 O1 C16 93.9(4) .
O4 C19 O3 Cu1 -5.9(7) 4_455
C18 C19 O3 Cu1 172.4(3) 4_455
O4 C19 O3 Cu1 -171.9(4) 8_655
C18 C19 O3 Cu1 6.4(8) 8_655
